data_4002220
loop_
_publ_author_name
'Bortun, A.I.'
'Poojary, D.M.'
'Bortun, L.N.'
'Clearfield, A.'
'Xiang, O.-Y.'

_publ_section_title
;
 Synthesis, characterization, and ion exchange behaviour of a framework
 potassium titanium trisilicate K2 Ti Si3 O9 . (H2 O) and its protonated
 phases
;
_journal_name_full 'Chemistry of Materials (1,1989-)'
_journal_page_first 294
_journal_page_last 305
_journal_volume 12
_journal_year 2000
_chemical_formula_sum 'H4.4 K1.2 O10.8 Si3 Ti'
_chemical_name_systematic 'K1.2 H0.8 Ti (Si3 O9) (H2 O)1.8'
_space_group_IT_number 14
_symmetry_space_group_name_Hall '-P 2ybc'
_symmetry_space_group_name_H-M 'P 1 21/c 1'
_cell_angle_alpha 90
_cell_angle_beta 91.447
_cell_angle_gamma 90
_cell_formula_units_Z 4
_cell_length_a 7.2219
_cell_length_b 10.0354
_cell_length_c 12.9278
_cell_volume 936.639
_citation_journal_id_ASTM CMATEX
_cod_data_source_file Bortun_CMATEX_2000_1051.cif
_cod_data_source_block H4.4K1.2O10.8Si3Ti1
_cod_original_cell_volume 936.6391
_cod_original_formula_sum 'H4.4 K1.2 O10.8 Si3 Ti1'
_cod_database_code 4002220

loop_
_symmetry_equiv_pos_as_xyz
x,y,z
-x,y+1/2,-z+1/2
-x,-y,-z
x,-y-1/2,z-1/2

loop_
_atom_site_label
_atom_site_type_symbol
_atom_site_fract_x
_atom_site_fract_y
_atom_site_fract_z
_atom_site_occupancy
_atom_site_U_iso_or_equiv
O10 O-2 0.0656 0.4554 0.4241 1 0.0
Si2 Si+4 0.7253 0.2962 0.0469 1 0.0
O8 O-2 0.5219 0.3659 0.0632 1 0.0
O9 O-2 0.8804 0.4114 0.0734 1 0.0
O3 O-2 0.2571 0.7562 0.0668 1 0.0
O1 O-2 0.2449 0.6816 0.364 1 0.0
K2 K+1 0.2718 0.4574 0.606 0.2 0.0
K1 K+1 0.7445 0.7045 0.0955 1 0.0
Ti1 Ti+4 0.2617 0.7062 0.2056 1 0.0
O6 O-2 0.4281 0.5618 0.195 1 0.0
O2 O-2 0.0417 0.5915 0.1897 1 0.0
O11 O-2 0.2718 0.4574 0.606 0.8 0.0
O5 O-2 0.0879 0.8649 0.2259 1 0.0
Si1 Si+4 0.0127 0.4344 0.1743 1 0.0
O4 O-2 0.4777 0.8224 0.2338 1 0.0
O7 O-2 0.2049 0.36 0.1567 1 0.0
Si3 Si+4 0.4211 0.404 0.1714 1 0.0
